data_9016100
loop_
_publ_author_name
'Galuskin, E. V.'
'Gfeller, F.'
'Savelyeva, V. B.'
'Armbruster, T.'
'Lazic, B.'
'Galuskina, I. O.'
'Tobbens, D. M.'
'Zadov, A. E.'
'Dzierzanowski, P.'
'Pertsev, N. N.'
'Gazeev, V. M.'

_publ_section_title
;
 Pavlovskyite Ca8(SiO4)2(Si3O10): a new mineral of altered silicate-carbonate
 xenoliths from the two Russian type localities, Birkhin massif,
 Baikal Lake area and Upper Chegem caldera, North Caucasus
;
_journal_name_full 'American Mineralogist'
_journal_page_first 503
_journal_page_last 512
_journal_paper_doi 10.2138/am.2012.3970
_journal_volume 97
_journal_year 2012
_chemical_compound_source 'Birkhin massif, Baikal Lake area, North Caucasus, Russia'
_chemical_formula_sum 'Ca3 O7 Si2'
_chemical_name_mineral Kilchoanite
_space_group_IT_number 46
_symmetry_space_group_name_Hall 'I -2c 2'
_symmetry_space_group_name_H-M 'I 2 c m'
_cell_angle_alpha 90
_cell_angle_beta 90
_cell_angle_gamma 90
_cell_length_a 11.4525
_cell_length_b 5.08670
_cell_length_c 21.9963
_cell_formula_units_Z 8
_cell_volume 1281.404
_database_code_amcsd 0018882
_exptl_crystal_density_diffrn 2.990
_cod_original_formula_sum 'Ca3 Si2 O7'
_cod_database_code 9016100

loop_
_space_group_symop_operation_xyz
x,y,z
1/2+x,1/2+y,1/2+z
x,-y,1/2+z
1/2+x,1/2-y,+z
x,y,1/2-z
1/2+x,1/2+y,-z
x,-y,-z
1/2+x,1/2-y,1/2-z

loop_
_atom_site_aniso_label
_atom_site_aniso_U_11
_atom_site_aniso_U_22
_atom_site_aniso_U_33
_atom_site_aniso_U_12
_atom_site_aniso_U_13
_atom_site_aniso_U_23
Ca1 0.00699 0.01065 0.00991 0.00000 0.00000 0.00053
Ca2 0.00655 0.00839 0.00727 0.00055 0.00000 0.00000
Ca3 0.01124 0.00687 0.01001 0.00010 -0.00375 -0.00149
Ca4 0.00696 0.00721 0.00783 -0.00073 0.00062 -0.00018
Si1 0.00658 0.00511 0.00598 -0.00013 0.00000 0.00000
Si2 0.00661 0.00527 0.00685 0.00017 -0.00017 0.00003
Si3 0.00650 0.00613 0.00616 0.00000 0.00000 -0.00015
O1 0.00980 0.00870 0.00730 0.00040 0.00130 0.00000
O2 0.00640 0.00910 0.01060 -0.00040 0.00000 0.00000
O3 0.01180 0.00610 0.01050 0.00030 0.00000 0.00000
O4 0.01040 0.00890 0.00700 -0.00100 0.00140 0.00000
O5 0.00690 0.00910 0.01250 -0.00090 0.00070 -0.00100
O6 0.00970 0.00750 0.00740 -0.00010 -0.00190 0.00030
O7 0.00960 0.00610 0.01130 0.00030 -0.00110 -0.00010
O8 0.00890 0.01250 0.01320 -0.00010 0.00080 -0.00550

loop_
_atom_site_label
_atom_site_fract_x
_atom_site_fract_y
_atom_site_fract_z
_atom_site_U_iso_or_equiv
Ca1 0.01150 0.00000 0.00000 0.00918
Ca2 0.31064 0.99909 0.25000 0.00740
Ca3 0.03527 0.00353 0.16822 0.00937
Ca4 0.24187 0.49751 0.10408 0.00734
Si1 0.12152 0.42774 0.25000 0.00589
Si2 0.43213 0.94159 0.10033 0.00624
Si3 0.26486 0.00000 0.00000 0.00626
O1 0.18816 0.29836 0.19132 0.00859
O2 0.99064 0.29350 0.25000 0.00872
O3 0.12178 0.74750 0.25000 0.00947
O4 0.36993 0.80255 0.15865 0.00880
O5 0.05900 0.69266 0.09191 0.00949
O6 0.35498 0.81255 0.04103 0.00821
O7 0.42751 0.25721 0.09613 0.00901
O8 0.18431 0.17820 0.04188 0.01153

loop_
_cod_related_entry_id
_cod_related_entry_database
_cod_related_entry_code
1 AMCSD 0018882
